data_4308804
loop_
_publ_author_name
'Sujit K. Ghosh'
'Parimal K. Bharadwaj'

_publ_section_title
;
Coordination Polymers of La(III) as Bunched Infinite Nanotubes and Their
Conversion into an Open-Framework Structure
;
_journal_name_full 'Inorganic Chemistry'
_journal_page_first 3156
_journal_page_last 3161
_journal_paper_doi 10.1021/ic048159q
_journal_volume 44
_journal_year 2005
_chemical_formula_moiety 'C21 H25 La2 N3 O20'
_chemical_formula_sum 'C21 H25 La2 N3 O20'
_chemical_formula_weight 917.26
_chemical_name_systematic
;
 ?
;
_space_group_IT_number 2
_symmetry_cell_setting triclinic
_symmetry_space_group_name_Hall '-P 1'
_symmetry_space_group_name_H-M 'P -1'
_atom_sites_solution_hydrogens geom
_atom_sites_solution_primary direct
_atom_sites_solution_secondary difmap
_audit_creation_method SHELXL-97
_cell_angle_alpha 93.939(4)
_cell_angle_beta 110.801(5)
_cell_angle_gamma 111.043(3)
_cell_formula_units_Z 2
_cell_length_a 10.456(3)
_cell_length_b 11.859(2)
_cell_length_c 13.731(3)
_cell_measurement_reflns_used 25
_cell_measurement_temperature 293(2)
_cell_measurement_theta_max 22
_cell_measurement_theta_min 18
_cell_volume 1447.4(6)
_computing_cell_refinement CAD4
_computing_data_collection 'CAD4 Mach2'
_computing_data_reduction SHELXL-97
_computing_molecular_graphics 'Diamond 2.1e'
_computing_structure_refinement 'SHELXL-97 (Sheldrick, 1997)'
_computing_structure_solution SIR-97
_diffrn_ambient_temperature 293(2)
_diffrn_measured_fraction_theta_full 0.996
_diffrn_measured_fraction_theta_max 0.996
_diffrn_measurement_device_type 'Enraf-Nonius CAD4 Mach2'
_diffrn_measurement_method 'theta-2theta scan'
_diffrn_radiation_monochromator graphite
_diffrn_radiation_source 'fine-focus sealed tube'
_diffrn_radiation_type MoK\a
_diffrn_radiation_wavelength 0.71069
_diffrn_reflns_av_R_equivalents 0.0191
_diffrn_reflns_av_sigmaI/netI 0.0391
_diffrn_reflns_limit_h_max 11
_diffrn_reflns_limit_h_min 0
_diffrn_reflns_limit_k_max 11
_diffrn_reflns_limit_k_min -12
_diffrn_reflns_limit_l_max 13
_diffrn_reflns_limit_l_min -14
_diffrn_reflns_number 4043
_diffrn_reflns_theta_full 22.54
_diffrn_reflns_theta_max 22.54
_diffrn_reflns_theta_min 1.89
_diffrn_standards_decay_% <0.05
_diffrn_standards_interval_time 1h
_diffrn_standards_number 3
_exptl_absorpt_coefficient_mu 3.008
_exptl_absorpt_correction_T_max 0.8171
_exptl_absorpt_correction_T_min 0.6959
_exptl_crystal_colour colorless
_exptl_crystal_density_diffrn 2.105
_exptl_crystal_density_method 'not measured'
_exptl_crystal_description hexagonal
_exptl_crystal_F_000 892
_exptl_crystal_size_max 0.13
_exptl_crystal_size_mid 0.10
_exptl_crystal_size_min 0.07
_refine_diff_density_max 1.792
_refine_diff_density_min -1.078
_refine_diff_density_rms 0.168
_refine_ls_extinction_method none
_refine_ls_goodness_of_fit_ref 1.060
_refine_ls_hydrogen_treatment mixed
_refine_ls_matrix_type full
_refine_ls_number_parameters 474
_refine_ls_number_reflns 3794
_refine_ls_number_restraints 34
_refine_ls_restrained_S_all 1.060
_refine_ls_R_factor_all 0.0491
_refine_ls_R_factor_gt 0.0353
_refine_ls_shift/su_max 0.029
_refine_ls_shift/su_mean 0.001
_refine_ls_structure_factor_coef Fsqd
_refine_ls_weighting_details 'calc w=1/[\s^2^(Fo^2^)+(0.0695P)^2^+0.0000P] where P=(Fo^2^+2Fc^2^)/3'
_refine_ls_weighting_scheme calc
_refine_ls_wR_factor_gt 0.0911
_refine_ls_wR_factor_ref 0.0967
_reflns_number_gt 3208
_reflns_number_total 3794
_reflns_threshold_expression >2sigma(I)
_cod_data_source_file ic048159qsi20050221_093307_4.cif
_cod_data_source_block Compound4
_cod_depositor_comments
;
The following automatic conversions were performed:
'_symmetry_cell_setting' value 'Triclinic' changed to 'triclinic'
according to '/home/saulius/struct/CIF-dictionaries/cif_core.dic'
dictionary named 'cif_core.dic' version 2.4.1 from 2010-06-29.

Automatic conversion script
Id: cif_fix_enum 1527 2010-12-29 10:47:43Z saulius 
;
_cod_original_cell_volume 1447.4(11)
_cod_database_code 4308804

loop_
_symmetry_equiv_pos_as_xyz
'x, y, z'
'-x, -y, -z'

loop_
_atom_site_label
_atom_site_type_symbol
_atom_site_fract_x
_atom_site_fract_y
_atom_site_fract_z
_atom_site_U_iso_or_equiv
_atom_site_adp_type
_atom_site_occupancy
_atom_site_symmetry_multiplicity
_atom_site_calc_flag
_atom_site_refinement_flags
_atom_site_disorder_assembly
_atom_site_disorder_group
La1 La 0.36704(4) 0.06389(3) 0.36698(3) 0.01708(15) Uani 1 1 d . . .
La2 La -0.26951(4) -0.34310(3) 0.04259(3) 0.01644(15) Uani 1 1 d . . .
O1 O 0.1295(5) -0.0259(4) 0.1988(3) 0.0269(11) Uani 1 1 d . . .
O2 O -0.1218(5) -0.1127(4) 0.1169(4) 0.0295(11) Uani 1 1 d . . .
O3 O 0.3781(5) 0.1639(4) 0.5404(3) 0.0270(11) Uani 1 1 d . . .
O4 O 0.2827(6) 0.2281(5) 0.6422(4) 0.0385(13) Uani 1 1 d . . .
O5 O 0.4173(7) 0.4526(5) 0.3020(4) 0.0493(15) Uani 1 1 d . . .
O6 O 0.3394(5) 0.2522(4) 0.3033(3) 0.0295(11) Uani 1 1 d . . .
O7 O 0.6248(5) 0.0845(4) 0.4996(3) 0.0215(10) Uani 1 1 d . . .
O8 O 0.8461(5) 0.1825(4) 0.6308(4) 0.0309(11) Uani 1 1 d . . .
O9 O -0.0042(5) -0.3064(4) 0.0874(4) 0.0283(11) Uani 1 1 d . . .
O10 O 0.1995(5) -0.3431(4) 0.1412(4) 0.0325(12) Uani 1 1 d . . .
O11 O -0.4405(5) -0.5397(4) 0.0795(4) 0.0236(10) Uani 1 1 d . . .
O12 O -0.5119(5) -0.7282(4) 0.1074(4) 0.0405(13) Uani 1 1 d . . .
OW1 O 0.4849(7) 0.1028(5) 0.2322(4) 0.0372(13) Uani 1 1 d D . .
OW2 O 0.4089(6) -0.1230(4) 0.2938(4) 0.0276(11) Uani 1 1 d D . .
OW3 O -0.1473(6) -0.3077(5) 0.2482(4) 0.0349(12) Uani 1 1 d D . .
OW4 O -0.4267(6) -0.2765(5) 0.1279(4) 0.0385(13) Uani 1 1 d D . .
OW5 O -0.3322(5) -0.5140(4) -0.1129(4) 0.0252(11) Uani 1 1 d D . .
OW6 O -0.1784(6) -0.2368(5) -0.0903(4) 0.0348(12) Uani 1 1 d D . .
OW7 O 0.1423(8) -0.0873(7) -0.0006(5) 0.0615(18) Uani 1 1 d D . .
OW8 O 0.4494(11) -0.0772(8) 0.0666(6) 0.071(2) Uani 1 1 d D . .
N1 N 0.1200(6) 0.0718(5) 0.3731(4) 0.0210(12) Uani 1 1 d . . .
N2 N 0.6038(6) 0.2857(5) 0.4484(4) 0.0228(12) Uani 1 1 d . . .
N3 N -0.1683(6) -0.5155(5) 0.1158(4) 0.0169(11) Uani 1 1 d . . .
C1 C -0.0013(8) -0.0453(6) 0.1926(5) 0.0235(15) Uani 1 1 d . . .
C2 C -0.0075(7) 0.0218(6) 0.2869(5) 0.0231(15) Uani 1 1 d . . .
C3 C -0.1392(8) 0.0278(6) 0.2834(5) 0.0297(17) Uani 1 1 d . . .
H3 H -0.2282 -0.0109 0.2225 0.036 Uiso 1 1 calc R . .
C4 C -0.1341(8) 0.0923(7) 0.3721(6) 0.0333(18) Uani 1 1 d . . .
H4 H -0.2191 0.1012 0.3716 0.040 Uiso 1 1 calc R . .
C5 C -0.0019(8) 0.1436(6) 0.4619(6) 0.0308(17) Uani 1 1 d . . .
H5 H 0.0027 0.1866 0.5232 0.037 Uiso 1 1 calc R . .
C6 C 0.1244(8) 0.1315(6) 0.4613(5) 0.0262(16) Uani 1 1 d . . .
C7 C 0.2725(8) 0.1798(6) 0.5558(5) 0.0264(16) Uani 1 1 d . . .
C9 C 0.5893(8) 0.3847(6) 0.4158(5) 0.0302(17) Uani 1 1 d . . .
C8 C 0.4357(9) 0.3624(6) 0.3341(5) 0.0303(17) Uani 1 1 d . . .
C10 C 0.7057(9) 0.5009(7) 0.4543(7) 0.049(2) Uani 1 1 d . . .
H10 H 0.6922 0.5688 0.4299 0.059 Uiso 1 1 calc R . .
C11 C 0.8415(10) 0.5147(7) 0.5290(7) 0.059(3) Uani 1 1 d . . .
H11 H 0.9219 0.5921 0.5560 0.070 Uiso 1 1 calc R . .
C12 C 0.8576(8) 0.4116(7) 0.5640(6) 0.0398(19) Uani 1 1 d . . .
H12 H 0.9486 0.4185 0.6150 0.048 Uiso 1 1 calc R . .
C13 C 0.7358(8) 0.2991(6) 0.5216(5) 0.0285(16) Uani 1 1 d . . .
C14 C 0.7407(7) 0.1826(6) 0.5548(5) 0.0198(14) Uiso 1 1 d . . .
C15 C -0.4130(7) -0.6315(6) 0.1074(5) 0.0239(15) Uani 1 1 d . . .
C16 C -0.2547(7) -0.6182(6) 0.1346(5) 0.0215(15) Uani 1 1 d . . .
C17 C -0.2022(8) -0.7042(7) 0.1757(6) 0.0338(18) Uani 1 1 d . . .
H17 H -0.2649 -0.7759 0.1867 0.041 Uiso 1 1 calc R . .
C18 C -0.0544(8) -0.6798(7) 0.1996(6) 0.0381(19) Uani 1 1 d . . .
H18 H -0.0155 -0.7357 0.2270 0.046 Uiso 1 1 calc R . .
C19 C 0.0347(8) -0.5743(7) 0.1833(6) 0.0297(17) Uani 1 1 d . . .
H19 H 0.1353 -0.5567 0.2008 0.036 Uiso 1 1 calc R . .
C20 C -0.0243(7) -0.4930(6) 0.1406(5) 0.0219(15) Uani 1 1 d . . .
C21 C 0.0643(7) -0.3719(6) 0.1213(5) 0.0205(14) Uani 1 1 d . . .
H2W1 H 0.500(10) 0.156(5) 0.196(6) 0.06(3) Uiso 1 1 d D . .
H1W1 H 0.488(10) 0.043(5) 0.199(6) 0.06(3) Uiso 1 1 d D . .
H1W2 H 0.336(5) -0.184(4) 0.245(3) 0.016(17) Uiso 1 1 d D . .
H2W2 H 0.443(8) -0.166(5) 0.341(4) 0.06(3) Uiso 1 1 d D . .
H2W3 H -0.056(3) -0.270(5) 0.281(4) 0.004(15) Uiso 1 1 d D . .
H1W3 H -0.185(8) -0.283(7) 0.290(5) 0.05(2) Uiso 1 1 d D . .
H2W4 H -0.397(12) -0.233(9) 0.190(4) 0.10(4) Uiso 1 1 d D . .
H2W5 H -0.369(7) -0.502(6) -0.173(3) 0.03(2) Uiso 1 1 d D . .
H1W5 H -0.267(7) -0.542(7) -0.118(5) 0.05(3) Uiso 1 1 d D . .
H2W6 H -0.084(4) -0.185(6) -0.077(6) 0.06(3) Uiso 1 1 d D . .
H1W6 H -0.224(7) -0.243(8) -0.157(2) 0.08(3) Uiso 1 1 d D . .
H1W7 H 0.201(13) -0.121(12) 0.038(8) 0.14(6) Uiso 1 1 d D . .
H2W7 H 0.109(12) -0.064(11) 0.045(7) 0.11(5) Uiso 1 1 d D . .
H2W8 H 0.542(5) -0.057(15) 0.083(15) 0.20(9) Uiso 1 1 d D . .
H1W8 H 0.421(18) -0.154(3) 0.062(18) 0.27(12) Uiso 1 1 d D . .
H1W4 H -0.49(2) -0.348(8) 0.132(12) 0.35(15) Uiso 1 1 d D . .

loop_
_atom_site_aniso_label
_atom_site_aniso_U_11
_atom_site_aniso_U_22
_atom_site_aniso_U_33
_atom_site_aniso_U_23
_atom_site_aniso_U_13
_atom_site_aniso_U_12
La1 0.0201(2) 0.0200(2) 0.0186(2) 0.00720(16) 0.01092(18) 0.01266(18)
La2 0.0161(2) 0.0183(2) 0.0215(2) 0.00593(16) 0.01101(18) 0.01063(18)
O1 0.025(3) 0.033(3) 0.025(2) 0.004(2) 0.012(2) 0.013(2)
O2 0.022(3) 0.026(3) 0.034(3) -0.001(2) 0.008(2) 0.009(2)
O3 0.031(3) 0.039(3) 0.022(2) 0.004(2) 0.013(2) 0.024(2)
O4 0.047(3) 0.051(3) 0.031(3) 0.002(2) 0.021(2) 0.030(3)
O5 0.068(4) 0.029(3) 0.040(3) 0.010(2) 0.002(3) 0.028(3)
O6 0.038(3) 0.026(3) 0.028(3) 0.012(2) 0.009(2) 0.019(2)
O7 0.025(3) 0.024(2) 0.027(2) 0.015(2) 0.016(2) 0.016(2)
O8 0.024(3) 0.040(3) 0.032(3) 0.013(2) 0.009(2) 0.019(2)
O9 0.028(3) 0.027(3) 0.046(3) 0.018(2) 0.024(2) 0.018(2)
O10 0.021(3) 0.029(3) 0.057(3) 0.011(2) 0.019(2) 0.018(2)
O11 0.019(2) 0.027(3) 0.033(3) 0.015(2) 0.014(2) 0.014(2)
O12 0.029(3) 0.034(3) 0.071(4) 0.034(3) 0.027(3) 0.015(3)
OW1 0.066(4) 0.033(3) 0.043(3) 0.023(3) 0.043(3) 0.031(3)
OW2 0.034(3) 0.025(3) 0.026(3) 0.003(2) 0.012(2) 0.015(2)
OW3 0.023(3) 0.046(3) 0.029(3) -0.003(2) 0.009(3) 0.011(3)
OW4 0.030(3) 0.042(3) 0.045(3) -0.004(3) 0.020(3) 0.014(3)
OW5 0.031(3) 0.035(3) 0.023(3) 0.010(2) 0.016(2) 0.022(2)
OW6 0.029(3) 0.046(3) 0.028(3) 0.013(2) 0.014(2) 0.010(3)
OW7 0.060(4) 0.078(5) 0.045(4) 0.014(4) 0.030(3) 0.017(4)
OW8 0.107(7) 0.070(5) 0.062(4) 0.016(4) 0.048(5) 0.052(4)
N1 0.025(3) 0.022(3) 0.026(3) 0.010(2) 0.014(3) 0.016(3)
N2 0.026(3) 0.028(3) 0.022(3) 0.009(2) 0.012(3) 0.015(3)
N3 0.018(3) 0.024(3) 0.021(3) 0.011(2) 0.014(2) 0.015(2)
C1 0.033(4) 0.023(4) 0.027(4) 0.011(3) 0.016(4) 0.019(3)
C2 0.027(4) 0.024(4) 0.031(4) 0.012(3) 0.017(3) 0.017(3)
C3 0.026(4) 0.031(4) 0.030(4) 0.006(3) 0.009(3) 0.012(3)
C4 0.032(4) 0.041(4) 0.044(5) 0.013(4) 0.025(4) 0.024(4)
C5 0.042(5) 0.033(4) 0.034(4) 0.008(3) 0.027(4) 0.023(4)
C6 0.035(4) 0.029(4) 0.032(4) 0.016(3) 0.022(3) 0.023(3)
C7 0.039(4) 0.027(4) 0.026(4) 0.010(3) 0.019(3) 0.020(3)
C9 0.043(5) 0.022(4) 0.031(4) 0.012(3) 0.013(4) 0.019(3)
C8 0.048(5) 0.023(4) 0.027(4) 0.012(3) 0.016(3) 0.021(4)
C10 0.053(6) 0.030(5) 0.053(5) 0.019(4) 0.010(5) 0.015(4)
C11 0.057(6) 0.020(4) 0.068(6) 0.016(4) 0.005(5) 0.000(4)
C12 0.027(4) 0.035(4) 0.047(5) 0.014(4) 0.007(4) 0.008(4)
C13 0.033(4) 0.030(4) 0.025(4) 0.010(3) 0.016(3) 0.013(3)
C15 0.023(4) 0.032(4) 0.021(3) 0.011(3) 0.010(3) 0.013(3)
C16 0.019(4) 0.027(4) 0.025(3) 0.009(3) 0.010(3) 0.015(3)
C17 0.031(4) 0.030(4) 0.053(5) 0.021(4) 0.024(4) 0.017(3)
C18 0.036(4) 0.038(4) 0.066(5) 0.036(4) 0.029(4) 0.031(4)
C19 0.025(4) 0.039(4) 0.045(4) 0.019(4) 0.023(3) 0.024(3)
C20 0.020(4) 0.027(4) 0.022(3) 0.001(3) 0.010(3) 0.014(3)
C21 0.019(4) 0.022(3) 0.026(4) 0.003(3) 0.010(3) 0.015(3)

loop_
_atom_type_symbol
_atom_type_description
_atom_type_scat_dispersion_real
_atom_type_scat_dispersion_imag
_atom_type_scat_source
C C 0.0033 0.0016 'International Tables Vol C Tables 4.2.6.8 and 6.1.1.4'
H H 0.0000 0.0000 'International Tables Vol C Tables 4.2.6.8 and 6.1.1.4'
N N 0.0061 0.0033 'International Tables Vol C Tables 4.2.6.8 and 6.1.1.4'
O O 0.0106 0.0060 'International Tables Vol C Tables 4.2.6.8 and 6.1.1.4'
La La -0.2871 2.4523 'International Tables Vol C Tables 4.2.6.8 and 6.1.1.4'

loop_
_geom_angle_atom_site_label_1
_geom_angle_atom_site_label_2
_geom_angle_atom_site_label_3
_geom_angle
_geom_angle_site_symmetry_1
_geom_angle_site_symmetry_3
_geom_angle_publ_flag
O1 La1 O6 76.13(15) . . ?
O1 La1 O3 122.17(15) . . ?
O6 La1 O3 85.08(15) . . ?
O1 La1 OW1 81.73(17) . . ?
O6 La1 OW1 73.23(16) . . ?
O3 La1 OW1 143.06(17) . . ?
O1 La1 O7 156.27(14) . . ?
O6 La1 O7 119.50(14) . . ?
O3 La1 O7 79.03(14) . . ?
OW1 La1 O7 86.02(16) . . ?
O1 La1 OW2 82.73(15) . . ?
O6 La1 OW2 135.73(15) . . ?
O3 La1 OW2 138.48(14) . . ?
OW1 La1 OW2 65.46(15) . . ?
O7 La1 OW2 73.69(14) . . ?
O1 La1 O7 112.85(14) . 2_656 ?
O6 La1 O7 154.27(14) . 2_656 ?
O3 La1 O7 69.66(14) . 2_656 ?
OW1 La1 O7 130.66(15) . 2_656 ?
O7 La1 O7 61.61(16) . 2_656 ?
OW2 La1 O7 69.98(14) . 2_656 ?
O1 La1 N1 61.35(15) . . ?
O6 La1 N1 71.15(15) . . ?
O3 La1 N1 60.82(15) . . ?
OW1 La1 N1 133.40(17) . . ?
O7 La1 N1 138.08(15) . . ?
OW2 La1 N1 129.62(16) . . ?
O7 La1 N1 91.58(14) 2_656 . ?
O1 La1 N2 134.23(15) . . ?
O6 La1 N2 60.63(15) . . ?
O3 La1 N2 70.79(15) . . ?
OW1 La1 N2 72.54(17) . . ?
O7 La1 N2 58.97(15) . . ?
OW2 La1 N2 117.54(16) . . ?
O7 La1 N2 112.66(15) 2_656 . ?
N1 La1 N2 112.84(16) . . ?
O1 La1 O8 67.61(14) . 2_656 ?
O6 La1 O8 134.61(14) . 2_656 ?
O3 La1 O8 91.68(14) . 2_656 ?
OW1 La1 O8 124.85(15) . 2_656 ?
O7 La1 O8 104.08(13) . 2_656 ?
OW2 La1 O8 66.06(14) . 2_656 ?
O7 La1 O8 45.31(13) 2_656 2_656 ?
N1 La1 O8 67.98(15) . 2_656 ?
N2 La1 O8 156.99(14) . 2_656 ?
O9 La2 O2 74.71(15) . . ?
O9 La2 OW6 69.14(16) . . ?
O2 La2 OW6 68.78(16) . . ?
O9 La2 OW5 85.45(15) . . ?
O2 La2 OW5 140.91(15) . . ?
OW6 La2 OW5 72.78(16) . . ?
O9 La2 OW3 74.73(16) . . ?
O2 La2 OW3 72.61(16) . . ?
OW6 La2 OW3 132.40(17) . . ?
OW5 La2 OW3 134.18(16) . . ?
O9 La2 O11 118.72(14) . . ?
O2 La2 O11 141.78(15) . . ?
OW6 La2 O11 148.38(16) . . ?
OW5 La2 O11 77.31(15) . . ?
OW3 La2 O11 76.99(15) . . ?
O9 La2 OW4 138.77(16) . . ?
O2 La2 OW4 75.38(16) . . ?
OW6 La2 OW4 123.55(18) . . ?
OW5 La2 OW4 134.83(16) . . ?
OW3 La2 OW4 69.66(17) . . ?
O11 La2 OW4 72.67(16) . . ?
O9 La2 O11 151.69(15) . 2_445 ?
O2 La2 O11 127.07(14) . 2_445 ?
OW6 La2 O11 99.92(15) . 2_445 ?
OW5 La2 O11 66.26(14) . 2_445 ?
OW3 La2 O11 125.67(15) . 2_445 ?
O11 La2 O11 57.81(16) . 2_445 ?
OW4 La2 O11 69.30(16) . 2_445 ?
O9 La2 N3 59.99(14) . . ?
O2 La2 N3 123.76(15) . . ?
OW6 La2 N3 117.30(16) . . ?
OW5 La2 N3 69.22(15) . . ?
OW3 La2 N3 65.05(16) . . ?
O11 La2 N3 58.87(14) . . ?
OW4 La2 N3 118.74(16) . . ?
O11 La2 N3 107.64(14) 2_445 . ?
O9 La2 O12 135.82(14) . 2_445 ?
O2 La2 O12 84.24(15) . 2_445 ?
OW6 La2 O12 67.09(16) . 2_445 ?
OW5 La2 O12 87.37(16) . 2_445 ?
OW3 La2 O12 134.88(16) . 2_445 ?
O11 La2 O12 101.90(13) . 2_445 ?
OW4 La2 O12 67.22(16) . 2_445 ?
O11 La2 O12 46.30(13) 2_445 2_445 ?
N3 La2 O12 151.86(15) . 2_445 ?
O9 La2 C15 154.38(16) . 2_445 ?
O2 La2 C15 103.91(17) . 2_445 ?
OW6 La2 C15 86.33(17) . 2_445 ?
OW5 La2 C15 80.11(16) . 2_445 ?
OW3 La2 C15 129.97(17) . 2_445 ?
O11 La2 C15 78.61(16) . 2_445 ?
OW4 La2 C15 61.58(17) . 2_445 ?
O11 La2 C15 23.78(16) 2_445 2_445 ?
N3 La2 C15 131.42(16) . 2_445 ?
O12 La2 C15 23.39(15) 2_445 2_445 ?
C1 O1 La1 125.8(4) . . ?
C1 O2 La2 135.5(4) . . ?
C7 O3 La1 127.1(4) . . ?
C8 O6 La1 128.0(4) . . ?
C14 O7 La1 128.5(4) . . ?
C14 O7 La1 102.0(4) . 2_656 ?
La1 O7 La1 118.39(16) . 2_656 ?
C14 O8 La1 86.2(4) . 2_656 ?
C21 O9 La2 130.6(4) . . ?
C15 O11 La2 128.5(4) . . ?
C15 O11 La2 99.4(4) . 2_445 ?
La2 O11 La2 122.19(16) . 2_445 ?
C15 O12 La2 87.6(4) . 2_445 ?
C2 N1 C6 119.4(6) . . ?
C2 N1 La1 119.9(4) . . ?
C6 N1 La1 120.6(4) . . ?
C9 N2 C13 118.7(6) . . ?
C9 N2 La1 119.5(4) . . ?
C13 N2 La1 121.8(4) . . ?
C16 N3 C20 118.6(5) . . ?
C16 N3 La2 122.3(4) . . ?
C20 N3 La2 118.9(4) . . ?
O2 C1 O1 126.4(6) . . ?
O2 C1 C2 117.9(6) . . ?
O1 C1 C2 115.8(6) . . ?
N1 C2 C3 122.8(6) . . ?
N1 C2 C1 115.2(6) . . ?
C3 C2 C1 122.0(6) . . ?
C4 C3 C2 118.1(7) . . ?
C3 C4 C5 119.1(7) . . ?
C4 C5 C6 120.0(7) . . ?
N1 C6 C5 120.6(7) . . ?
N1 C6 C7 115.0(6) . . ?
C5 C6 C7 124.4(6) . . ?
O4 C7 O3 124.9(7) . . ?
O4 C7 C6 118.9(6) . . ?
O3 C7 C6 116.2(6) . . ?
N2 C9 C10 122.5(7) . . ?
N2 C9 C8 115.6(6) . . ?
C10 C9 C8 121.9(6) . . ?
O5 C8 O6 126.1(7) . . ?
O5 C8 C9 117.6(6) . . ?
O6 C8 C9 116.2(6) . . ?
C11 C10 C9 118.8(7) . . ?
C10 C11 C12 119.1(7) . . ?
C13 C12 C11 118.3(7) . . ?
N2 C13 C12 122.5(7) . . ?
N2 C13 C14 114.9(6) . . ?
C12 C13 C14 122.6(7) . . ?
O8 C14 O7 122.7(6) . . ?
O8 C14 C13 122.6(6) . . ?
O7 C14 C13 114.7(5) . . ?
O12 C15 O11 122.1(6) . . ?
O12 C15 C16 121.9(6) . . ?
O11 C15 C16 115.9(6) . . ?
O12 C15 La2 69.0(4) . 2_445 ?
O11 C15 La2 56.8(3) . 2_445 ?
C16 C15 La2 155.3(4) . 2_445 ?
N3 C16 C17 122.6(6) . . ?
N3 C16 C15 114.0(5) . . ?
C17 C16 C15 123.4(6) . . ?
C18 C17 C16 117.8(6) . . ?
C19 C18 C17 119.9(6) . . ?
C18 C19 C20 119.8(6) . . ?
N3 C20 C19 121.3(6) . . ?
N3 C20 C21 114.2(5) . . ?
C19 C20 C21 124.5(6) . . ?
O9 C21 O10 124.7(6) . . ?
O9 C21 C20 116.3(5) . . ?
O10 C21 C20 118.9(6) . . ?

loop_
_geom_bond_atom_site_label_1
_geom_bond_atom_site_label_2
_geom_bond_distance
_geom_bond_site_symmetry_2
_geom_bond_publ_flag
La1 O1 2.515(5) . ?
La1 O6 2.528(4) . ?
La1 O3 2.532(4) . ?
La1 OW1 2.547(5) . ?
La1 O7 2.573(4) . ?
La1 OW2 2.611(5) . ?
La1 O7 2.627(4) 2_656 ?
La1 N1 2.649(5) . ?
La1 N2 2.693(5) . ?
La1 O8 2.982(5) 2_656 ?
La2 O9 2.479(5) . ?
La2 O2 2.522(5) . ?
La2 OW6 2.553(5) . ?
La2 OW5 2.560(4) . ?
La2 OW3 2.583(5) . ?
La2 O11 2.589(4) . ?
La2 OW4 2.622(5) . ?
La2 O11 2.642(4) 2_445 ?
La2 N3 2.719(5) . ?
La2 O12 2.909(5) 2_445 ?
La2 C15 3.113(7) 2_445 ?
O1 C1 1.272(8) . ?
O2 C1 1.240(8) . ?
O3 C7 1.268(8) . ?
O4 C7 1.233(8) . ?
O5 C8 1.236(8) . ?
O6 C8 1.256(8) . ?
O7 C14 1.269(7) . ?
O7 La1 2.627(4) 2_656 ?
O8 C14 1.221(7) . ?
O8 La1 2.982(5) 2_656 ?
O9 C21 1.242(8) . ?
O10 C21 1.247(8) . ?
O11 C15 1.272(8) . ?
O11 La2 2.642(4) 2_445 ?
O12 C15 1.237(8) . ?
O12 La2 2.909(5) 2_445 ?
N1 C2 1.321(8) . ?
N1 C6 1.337(8) . ?
N2 C9 1.325(8) . ?
N2 C13 1.332(9) . ?
N3 C16 1.335(8) . ?
N3 C20 1.338(8) . ?
C1 C2 1.507(9) . ?
C2 C3 1.388(9) . ?
C3 C4 1.366(10) . ?
C4 C5 1.373(10) . ?
C5 C6 1.380(10) . ?
C6 C7 1.498(10) . ?
C9 C10 1.378(10) . ?
C9 C8 1.510(10) . ?
C10 C11 1.368(12) . ?
C11 C12 1.388(11) . ?
C12 C13 1.374(10) . ?
C13 C14 1.496(9) . ?
C15 C16 1.507(9) . ?
C15 La2 3.113(7) 2_445 ?
C16 C17 1.385(9) . ?
C17 C18 1.373(10) . ?
C18 C19 1.354(10) . ?
C19 C20 1.379(9) . ?
C20 C21 1.505(9) . ?
